data_4028845
loop_
_publ_author_name
'Ming-Chang P. Yeh'
'Ming-Nan Lin'
'Ching-Hsien Hsu'
'Chia-Jung Liang'

_publ_section_title
;
 Syntheses of 3,4-Disubstituted Pyrroles and Furans via Lewis
 Acid-Promoted Semipinacol Rearrangement/Alkyne-Ketone Metathesis Reaction
 of (C)-2-N- or O-((3-Arylpropargyl)methyl)-Tethered
 3,5,5-Trimethyl-2,3-epoxycyclohexan-1-ones
;
_journal_name_full 'Journal of Organic Chemistry'
_journal_page_first 12381
_journal_page_last 12396
_journal_paper_doi 10.1021/jo402025z
_journal_volume 78
_journal_year 2013
_chemical_formula_moiety 'C17 H19 N O2 S1'
_chemical_formula_sum 'C17 H19 N O2 S'
_chemical_formula_weight 301.39
_chemical_name_systematic
;
 ?
;
_space_group_IT_number 14
_symmetry_cell_setting monoclinic
_symmetry_space_group_name_Hall '-P 2ybc'
_symmetry_space_group_name_H-M 'P 1 21/c 1'
_atom_sites_solution_hydrogens geom
_atom_sites_solution_primary direct
_atom_sites_solution_secondary difmap
_audit_creation_method SHELXL-97
_cell_angle_alpha 90.00
_cell_angle_beta 91.44(5)
_cell_angle_gamma 90.00
_cell_formula_units_Z 4
_cell_length_a 13.04(3)
_cell_length_b 6.146(15)
_cell_length_c 19.61(5)
_cell_measurement_reflns_used 0
_cell_measurement_temperature 200(2)
_cell_measurement_theta_max 0
_cell_measurement_theta_min 0
_cell_volume 1571(7)
_computing_molecular_graphics 'Ortep-3 for Windows (Farrugia, 1997)'
_computing_publication_material 'WinGX publication routines (Farrugia, 1999)'
_computing_structure_refinement 'SHELXL-97 (Sheldrick, 1997)'
_computing_structure_solution 'SHELXS-86 (Sheldrick, 1986)'
_diffrn_ambient_temperature 200(2)
_diffrn_measured_fraction_theta_full 0.991
_diffrn_measured_fraction_theta_max 0.991
_diffrn_radiation_monochromator graphite
_diffrn_radiation_source 'fine-focus sealed tube'
_diffrn_radiation_type MoK\a
_diffrn_radiation_wavelength 0.71073
_diffrn_reflns_av_R_equivalents 0.4149
_diffrn_reflns_av_sigmaI/netI 0.6933
_diffrn_reflns_limit_h_max 15
_diffrn_reflns_limit_h_min -15
_diffrn_reflns_limit_k_max 7
_diffrn_reflns_limit_k_min -5
_diffrn_reflns_limit_l_max 23
_diffrn_reflns_limit_l_min -20
_diffrn_reflns_number 7464
_diffrn_reflns_theta_full 25.15
_diffrn_reflns_theta_max 25.15
_diffrn_reflns_theta_min 2.08
_exptl_absorpt_coefficient_mu 0.210
_exptl_absorpt_correction_T_max 0.9979
_exptl_absorpt_correction_T_min 0.8705
_exptl_absorpt_correction_type multi-scan
_exptl_crystal_colour colorless
_exptl_crystal_density_diffrn 1.274
_exptl_crystal_description prism
_exptl_crystal_F_000 640
_exptl_crystal_size_max 0.68
_exptl_crystal_size_mid 0.04
_exptl_crystal_size_min 0.01
_refine_diff_density_max 0.433
_refine_diff_density_min -0.489
_refine_diff_density_rms 0.146
_refine_ls_extinction_method none
_refine_ls_goodness_of_fit_ref 0.881
_refine_ls_hydrogen_treatment constr
_refine_ls_matrix_type full
_refine_ls_number_parameters 184
_refine_ls_number_reflns 2794
_refine_ls_number_restraints 0
_refine_ls_restrained_S_all 0.881
_refine_ls_R_factor_all 0.4288
_refine_ls_R_factor_gt 0.0991
_refine_ls_shift/su_max 0.000
_refine_ls_shift/su_mean 0.000
_refine_ls_structure_factor_coef Fsqd
_refine_ls_weighting_details 'calc w=1/[\s^2^(Fo^2^)+(0.1317P)^2^+0.0000P] where P=(Fo^2^+2Fc^2^)/3'
_refine_ls_weighting_scheme calc
_refine_ls_wR_factor_gt 0.2046
_refine_ls_wR_factor_ref 0.4030
_reflns_number_gt 553
_reflns_number_total 2794
_reflns_threshold_expression >2sigma(I)
_cod_data_source_file jo402025z_si_009.cif
_cod_data_source_block ch14314
_cod_original_sg_symbol_H-M 'P 21/c'
_cod_database_code 4028845

loop_
_symmetry_equiv_pos_as_xyz
'x, y, z'
'-x, y+1/2, -z+1/2'
'-x, -y, -z'
'x, -y-1/2, z-1/2'

loop_
_atom_site_label
_atom_site_type_symbol
_atom_site_fract_x
_atom_site_fract_y
_atom_site_fract_z
_atom_site_U_iso_or_equiv
_atom_site_adp_type
_atom_site_occupancy
_atom_site_symmetry_multiplicity
_atom_site_calc_flag
_atom_site_refinement_flags
C1 C 0.0483(12) 1.020(3) 0.1880(8) 0.060(5) Uani 1 1 d .
H1 H 0.0004 1.1310 0.1760 0.072 Uiso 1 1 calc R
C2 C 0.0535(12) 0.821(3) 0.1556(7) 0.044(3) Uani 1 1 d .
H2 H 0.0089 0.7826 0.1184 0.053 Uiso 1 1 calc R
C3 C 0.1280(11) 0.682(3) 0.1811(7) 0.044(3) Uani 1 1 d .
H3 H 0.1417 0.5397 0.1649 0.053 Uiso 1 1 calc R
C4 C 0.1779(12) 0.783(2) 0.2327(8) 0.040(5) Uani 1 1 d .
C5 C 0.2583(12) 0.698(3) 0.2827(8) 0.041(4) Uani 1 1 d .
C6 C 0.3191(11) 0.514(2) 0.2630(7) 0.033(4) Uani 1 1 d .
C7 C 0.3384(11) 0.452(2) 0.1968(8) 0.038(4) Uani 1 1 d .
H7 H 0.3128 0.5187 0.1562 0.046 Uiso 1 1 calc R
C8 C 0.4178(11) 0.215(2) 0.2670(7) 0.037(4) Uani 1 1 d .
H8 H 0.4561 0.0909 0.2812 0.044 Uiso 1 1 calc R
C9 C 0.3709(11) 0.360(2) 0.3100(7) 0.031(4) Uani 1 1 d .
C10 C 0.3645(11) 0.347(2) 0.3870(7) 0.033(4) Uani 1 1 d .
C11 C 0.2510(11) 0.328(2) 0.4125(7) 0.034(4) Uani 1 1 d .
H11A H 0.2028 0.3897 0.3778 0.041 Uiso 1 1 calc R
H11B H 0.2331 0.1735 0.4195 0.041 Uiso 1 1 calc R
C12 C 0.2423(12) 0.453(3) 0.4795(7) 0.043(4) Uani 1 1 d .
C13 C 0.1426(12) 0.582(3) 0.4805(7) 0.066(6) Uani 1 1 d .
H13A H 0.1400 0.6830 0.4419 0.099 Uiso 1 1 calc R
H13B H 0.1392 0.6633 0.5233 0.099 Uiso 1 1 calc R
H13C H 0.0843 0.4812 0.4769 0.099 Uiso 1 1 calc R
C14 C 0.2469(13) 0.294(3) 0.5404(8) 0.072(6) Uani 1 1 d .
H14A H 0.3112 0.2117 0.5397 0.108 Uiso 1 1 calc R
H14B H 0.1887 0.1938 0.5372 0.108 Uiso 1 1 calc R
H14C H 0.2439 0.3767 0.5831 0.108 Uiso 1 1 calc R
C15 C 0.3359(11) 0.609(2) 0.4832(7) 0.040(4) Uani 1 1 d .
H15A H 0.3129 0.7620 0.4793 0.047 Uiso 1 1 calc R
H15B H 0.3738 0.5908 0.5272 0.047 Uiso 1 1 calc R
C16 C 0.4055(14) 0.551(2) 0.4234(7) 0.037(4) Uani 1 1 d .
C17 C 0.4334(11) 0.161(2) 0.4150(7) 0.044(4) Uani 1 1 d .
H17A H 0.4121 0.0227 0.3939 0.067 Uiso 1 1 calc R
H17B H 0.4269 0.1506 0.4646 0.067 Uiso 1 1 calc R
H17C H 0.5051 0.1904 0.4042 0.067 Uiso 1 1 calc R
N1 N 0.4005(10) 0.277(2) 0.2012(6) 0.044(4) Uani 1 1 d .
H1A H 0.4268 0.2118 0.1658 0.053 Uiso 1 1 calc R
O1 O 0.2698(7) 0.7770(15) 0.3400(5) 0.038(3) Uani 1 1 d .
O2 O 0.4857(8) 0.6371(17) 0.4127(5) 0.043(3) Uani 1 1 d .
S1 S 0.1363(4) 1.0416(8) 0.2505(2) 0.0626(16) Uani 1 1 d .

loop_
_atom_site_aniso_label
_atom_site_aniso_U_11
_atom_site_aniso_U_22
_atom_site_aniso_U_33
_atom_site_aniso_U_23
_atom_site_aniso_U_13
_atom_site_aniso_U_12
C1 0.046(12) 0.077(15) 0.056(12) 0.025(11) -0.007(10) 0.016(11)
C2 0.047(9) 0.076(10) 0.008(6) 0.007(6) -0.012(5) 0.001(7)
C3 0.047(9) 0.076(10) 0.008(6) 0.007(6) -0.012(5) 0.001(7)
C4 0.050(12) 0.031(10) 0.040(11) 0.024(8) 0.020(9) 0.027(9)
C5 0.050(12) 0.038(12) 0.035(10) -0.006(9) 0.009(9) -0.016(9)
C6 0.043(11) 0.036(11) 0.020(9) -0.014(8) -0.010(8) -0.010(9)
C7 0.042(11) 0.020(9) 0.052(12) 0.002(8) -0.014(9) 0.011(9)
C8 0.045(11) 0.040(11) 0.025(10) -0.010(8) -0.010(8) -0.001(8)
C9 0.047(11) 0.031(10) 0.015(8) -0.016(8) -0.003(8) -0.005(8)
C10 0.033(10) 0.035(10) 0.032(9) 0.008(8) -0.007(8) -0.001(8)
C11 0.043(11) 0.027(10) 0.031(9) 0.006(8) -0.014(8) -0.007(8)
C12 0.040(11) 0.060(12) 0.029(10) -0.006(9) -0.007(8) 0.001(10)
C13 0.040(12) 0.124(18) 0.034(11) -0.020(11) 0.006(9) -0.002(11)
C14 0.087(15) 0.094(16) 0.035(11) 0.017(10) -0.002(11) -0.029(12)
C15 0.056(12) 0.032(11) 0.030(10) -0.020(8) -0.003(9) -0.007(9)
C16 0.075(14) 0.016(9) 0.020(9) 0.000(7) -0.031(10) 0.004(10)
C17 0.061(12) 0.025(10) 0.046(11) 0.010(8) -0.015(9) 0.003(9)
N1 0.047(9) 0.062(11) 0.025(8) -0.003(7) -0.003(7) -0.009(8)
O1 0.052(7) 0.024(7) 0.038(7) 0.001(5) -0.008(6) 0.009(5)
O2 0.047(8) 0.038(8) 0.043(7) 0.002(5) -0.003(6) -0.009(6)
S1 0.072(4) 0.055(4) 0.060(3) -0.003(3) -0.011(3) 0.014(3)

loop_
_atom_type_symbol
_atom_type_description
_atom_type_scat_dispersion_real
_atom_type_scat_dispersion_imag
_atom_type_scat_source
C C 0.0033 0.0016 'International Tables Vol C Tables 4.2.6.8 and 6.1.1.4'
H H 0.0000 0.0000 'International Tables Vol C Tables 4.2.6.8 and 6.1.1.4'
N N 0.0061 0.0033 'International Tables Vol C Tables 4.2.6.8 and 6.1.1.4'
O O 0.0106 0.0060 'International Tables Vol C Tables 4.2.6.8 and 6.1.1.4'
S S 0.1246 0.1234 'International Tables Vol C Tables 4.2.6.8 and 6.1.1.4'

loop_
_geom_angle_atom_site_label_1
_geom_angle_atom_site_label_2
_geom_angle_atom_site_label_3
_geom_angle
C2 C1 S1 111.6(13)
C2 C1 H1 124.2
S1 C1 H1 124.2
C3 C2 C1 115.1(15)
C3 C2 H2 122.5
C1 C2 H2 122.5
C4 C3 C2 108.2(16)
C4 C3 H3 125.9
C2 C3 H3 125.9
C3 C4 C5 130.2(14)
C3 C4 S1 115.5(13)
C5 C4 S1 113.9(13)
O1 C5 C6 120.0(15)
O1 C5 C4 121.6(15)
C6 C5 C4 118.4(14)
C7 C6 C5 125.7(15)
C7 C6 C9 108.7(13)
C5 C6 C9 125.6(13)
N1 C7 C6 106.4(14)
N1 C7 H7 126.8
C6 C7 H7 126.8
N1 C8 C9 109.4(14)
N1 C8 H8 125.3
C9 C8 H8 125.3
C8 C9 C6 103.6(13)
C8 C9 C10 127.5(14)
C6 C9 C10 128.6(13)
C9 C10 C16 113.0(12)
C9 C10 C17 110.3(12)
C16 C10 C17 104.3(12)
C9 C10 C11 113.2(12)
C16 C10 C11 103.4(13)
C17 C10 C11 112.1(12)
C12 C11 C10 109.1(12)
C12 C11 H11A 109.9
C10 C11 H11A 109.9
C12 C11 H11B 109.9
C10 C11 H11B 109.9
H11A C11 H11B 108.3
C13 C12 C11 110.7(12)
C13 C12 C14 109.6(14)
C11 C12 C14 110.3(14)
C13 C12 C15 110.5(14)
C11 C12 C15 105.9(12)
C14 C12 C15 109.8(13)
C12 C13 H13A 109.5
C12 C13 H13B 109.5
H13A C13 H13B 109.5
C12 C13 H13C 109.5
H13A C13 H13C 109.5
H13B C13 H13C 109.5
C12 C14 H14A 109.5
C12 C14 H14B 109.5
H14A C14 H14B 109.5
C12 C14 H14C 109.5
H14A C14 H14C 109.5
H14B C14 H14C 109.5
C16 C15 C12 107.4(12)
C16 C15 H15A 110.2
C12 C15 H15A 110.2
C16 C15 H15B 110.2
C12 C15 H15B 110.2
H15A C15 H15B 108.5
O2 C16 C10 125.4(15)
O2 C16 C15 124.3(13)
C10 C16 C15 109.8(14)
C10 C17 H17A 109.5
C10 C17 H17B 109.5
H17A C17 H17B 109.5
C10 C17 H17C 109.5
H17A C17 H17C 109.5
H17B C17 H17C 109.5
C7 N1 C8 111.8(13)
C7 N1 H1A 124.1
C8 N1 H1A 124.1
C1 S1 C4 89.5(9)

loop_
_geom_bond_atom_site_label_1
_geom_bond_atom_site_label_2
_geom_bond_distance
C1 C2 1.38(2)
C1 S1 1.664(16)
C1 H1 0.9500
C2 C3 1.378(19)
C2 H2 0.9500
C3 C4 1.34(2)
C3 H3 0.9500
C4 C5 1.51(2)
C4 S1 1.718(15)
C5 O1 1.230(16)
C5 C6 1.442(19)
C6 C7 1.382(18)
C6 C9 1.471(18)
C7 N1 1.343(16)
C7 H7 0.9500
C8 N1 1.358(16)
C8 C9 1.382(18)
C8 H8 0.9500
C9 C10 1.517(18)
C10 C16 1.531(19)
C10 C17 1.548(17)
C10 C11 1.577(19)
C11 C12 1.529(19)
C11 H11A 0.9900
C11 H11B 0.9900
C12 C13 1.522(19)
C12 C14 1.54(2)
C12 C15 1.553(19)
C13 H13A 0.9800
C13 H13B 0.9800
C13 H13C 0.9800
C14 H14A 0.9800
C14 H14B 0.9800
C14 H14C 0.9800
C15 C16 1.543(19)
C15 H15A 0.9900
C15 H15B 0.9900
C16 O2 1.197(16)
C17 H17A 0.9800
C17 H17B 0.9800
C17 H17C 0.9800
N1 H1A 0.8800
